data_7039880
loop_
_publ_author_name
'Spallek, Tatiana'
'He\&s, Oliver'
'Meermann-Zimmermann, Melanie'
'Meermann, Christian'
'Klimpel, Michael G.'
'Estler, Frank'
'Schneider, David'
'Scherer, Wolfgang'
'Tafipolsky, Maxim'
'T\"ornroos, Karl W'
'Maichle-M\"ossmer, C\"acilia'
'Sirsch, Peter'
'Anwander, Reiner'

_publ_section_title
;
 Synthesis and structural diversity of trivalent rare-earth metal
 diisopropylamide complexes.
;
_journal_issue 35
_journal_name_full 'Dalton transactions (Cambridge, England : 2003)'
_journal_page_first 13750
_journal_page_last 13765
_journal_paper_doi 10.1039/c6dt01568a
_journal_volume 45
_journal_year 2016
_chemical_formula_sum 'C32 H72 N4 Na O2 Y'
_chemical_formula_weight 656.83
_chemical_name_systematic
;
 ?
;
_space_group_crystal_system orthorhombic
_space_group_IT_number 19
_space_group_name_Hall 'P 2ac 2ab'
_space_group_name_H-M_alt 'P 21 21 21'
_symmetry_space_group_name_Hall 'P 2ac 2ab'
_symmetry_space_group_name_H-M 'P 21 21 21'
_atom_sites_solution_hydrogens geom
_audit_creation_method SHELXL-2013
_audit_update_record
;
2016-03-31 deposited with the CCDC.
2016-05-26 downloaded from the CCDC.
;
_cell_angle_alpha 90
_cell_angle_beta 90
_cell_angle_gamma 90
_cell_formula_units_Z 4
_cell_length_a 13.0168(2)
_cell_length_b 15.0106(3)
_cell_length_c 19.3492(4)
_cell_measurement_reflns_used 868
_cell_measurement_temperature 100(2)
_cell_measurement_theta_max 61.14
_cell_measurement_theta_min 5.01
_cell_volume 3780.64(12)
_computing_cell_refinement SAINT
_computing_data_collection COSMO
_computing_data_reduction SAINT
_computing_structure_refinement 'SHELXL-2013 (Sheldrick, 2013)'
_computing_structure_solution 'SHELXS-97 (Sheldrick, 1990)'
_diffrn_ambient_temperature 100(2)
_diffrn_measured_fraction_theta_full 0.999
_diffrn_measured_fraction_theta_max 1.000
_diffrn_measurement_device_type 'APEX II DUO'
_diffrn_measurement_method 'omega/phi scans'
_diffrn_radiation_monochromator multilayer
_diffrn_radiation_source 'IMUS-focus sealed tube'
_diffrn_radiation_type MoK\a
_diffrn_radiation_wavelength 0.71073
_diffrn_reflns_av_R_equivalents 0.0413
_diffrn_reflns_av_unetI/netI 0.0366
_diffrn_reflns_Laue_measured_fraction_full 0.999
_diffrn_reflns_Laue_measured_fraction_max 1.000
_diffrn_reflns_limit_h_max 16
_diffrn_reflns_limit_h_min -15
_diffrn_reflns_limit_k_max 17
_diffrn_reflns_limit_k_min -18
_diffrn_reflns_limit_l_max 24
_diffrn_reflns_limit_l_min -24
_diffrn_reflns_number 68268
_diffrn_reflns_point_group_measured_fraction_full 0.993
_diffrn_reflns_point_group_measured_fraction_max 0.994
_diffrn_reflns_theta_full 25.242
_diffrn_reflns_theta_max 26.369
_diffrn_reflns_theta_min 1.717
_exptl_absorpt_coefficient_mu 1.584
_exptl_absorpt_correction_T_max 0.9743
_exptl_absorpt_correction_T_min 0.8633
_exptl_absorpt_correction_type numerical
_exptl_absorpt_process_details sadabs
_exptl_crystal_colour colourless
_exptl_crystal_density_diffrn 1.154
_exptl_crystal_description needle
_exptl_crystal_F_000 1432
_exptl_crystal_size_max 0.460
_exptl_crystal_size_mid 0.120
_exptl_crystal_size_min 0.120
_refine_diff_density_max 0.259
_refine_diff_density_min -0.172
_refine_diff_density_rms 0.036
_refine_ls_abs_structure_details
;
 Flack x determined using 2987 quotients [(I+)-(I-)]/[(I+)+(I-)]
 (Parsons and Flack (2004), Acta Cryst. A60, s61).
;
_refine_ls_abs_structure_Flack -0.0051(19)
_refine_ls_extinction_method none
_refine_ls_goodness_of_fit_ref 1.004
_refine_ls_hydrogen_treatment constr
_refine_ls_matrix_type full
_refine_ls_number_parameters 383
_refine_ls_number_reflns 7709
_refine_ls_number_restraints 47
_refine_ls_restrained_S_all 1.006
_refine_ls_R_factor_all 0.0244
_refine_ls_R_factor_gt 0.0215
_refine_ls_shift/su_max 0.002
_refine_ls_shift/su_mean 0.000
_refine_ls_structure_factor_coef Fsqd
_refine_ls_weighting_details 'w=1/[\s^2^(Fo^2^)+(0.0199P)^2^+0.3157P] where P=(Fo^2^+2Fc^2^)/3'
_refine_ls_weighting_scheme calc
_refine_ls_wR_factor_gt 0.0503
_refine_ls_wR_factor_ref 0.0510
_reflns_Friedel_coverage 0.786
_reflns_Friedel_fraction_full 0.984
_reflns_Friedel_fraction_max 0.987
_reflns_number_gt 7191
_reflns_number_total 7709
_reflns_threshold_expression 'I > 2\s(I)'
_cod_data_source_file c6dt01568a2.cif
_cod_data_source_block mo_ohy12_0m_a
_cod_depositor_comments 'Adding full bibliography for 7039866--7039885.cif.'
_cod_database_code 7039880
_shelx_space_group_comment
;
The symmetry employed for this shelxl refinement is uniquely defined
by the following loop, which should always be used as a source of
symmetry information in preference to the above space-group names.
They are only intended as comments.
;
_shelx_estimated_absorpt_t_min 0.529
_shelx_estimated_absorpt_t_max 0.833
_shelxl_version_number 2013-3

loop_
_space_group_symop_operation_xyz
'x, y, z'
'-x+1/2, -y, z+1/2'
'-x, y+1/2, -z+1/2'
'x+1/2, -y+1/2, -z'

loop_
_atom_site_label
_atom_site_type_symbol
_atom_site_fract_x
_atom_site_fract_y
_atom_site_fract_z
_atom_site_U_iso_or_equiv
_atom_site_adp_type
_atom_site_occupancy
_atom_site_site_symmetry_order
_atom_site_calc_flag
_atom_site_refinement_flags_posn
_atom_site_refinement_flags_adp
_atom_site_refinement_flags_occupancy
_atom_site_disorder_assembly
_atom_site_disorder_group
N1 N 0.80832(15) 0.38442(11) 0.58585(9) 0.0154(4) Uani 1 1 d . . . . .
N2 N 0.56998(14) 0.54573(12) 0.55665(9) 0.0162(4) Uani 1 1 d . . . . .
N3 N 0.80038(14) 0.59168(11) 0.65608(8) 0.0136(4) Uani 1 1 d . . . . .
N4 N 0.59473(14) 0.40659(12) 0.70345(9) 0.0160(4) Uani 1 1 d . . . . .
O1 O 1.08145(14) 0.52098(14) 0.53894(9) 0.0350(4) Uani 1 1 d . . . . .
O2 O 1.08492(13) 0.47992(13) 0.69418(9) 0.0306(4) Uani 1 1 d . . . . .
Na1 Na 0.94588(6) 0.49479(5) 0.61693(4) 0.0178(2) Uani 1 1 d . . . . .
Y1 Y 0.68597(2) 0.48175(2) 0.62543(2) 0.01138(6) Uani 1 1 d . . . . .
C1 C 0.78170(18) 0.37701(17) 0.51188(12) 0.0217(5) Uani 1 1 d . . . . .
H1 H 0.7262 0.4221 0.5046 0.026 Uiso 1 1 calc R U . . .
C2 C 0.7337(2) 0.28811(17) 0.48960(14) 0.0283(6) Uani 1 1 d . . . . .
H2A H 0.7862 0.2413 0.4906 0.042 Uiso 1 1 calc R U . . .
H2B H 0.7064 0.2937 0.4426 0.042 Uiso 1 1 calc R U . . .
H2C H 0.6779 0.2725 0.5213 0.042 Uiso 1 1 calc R U . . .
C3 C 0.8671(2) 0.40397(18) 0.46144(13) 0.0316(6) Uani 1 1 d . . . . .
H3A H 0.8952 0.4619 0.4751 0.047 Uiso 1 1 calc R U . . .
H3B H 0.8388 0.4082 0.4146 0.047 Uiso 1 1 calc R U . . .
H3C H 0.9217 0.3591 0.4623 0.047 Uiso 1 1 calc R U . . .
C4 C 0.84958(17) 0.30459(15) 0.61921(13) 0.0206(5) Uani 1 1 d . . . . .
H4 H 0.7995 0.2549 0.6119 0.025 Uiso 1 1 calc R U . . .
C5 C 0.85725(19) 0.32182(17) 0.69666(12) 0.0249(6) Uani 1 1 d . . . . .
H5A H 0.9092 0.3677 0.7054 0.037 Uiso 1 1 calc R U . . .
H5B H 0.8769 0.2667 0.7203 0.037 Uiso 1 1 calc R U . . .
H5C H 0.7906 0.3421 0.7141 0.037 Uiso 1 1 calc R U . . .
C6 C 0.9555(2) 0.27364(18) 0.59226(14) 0.0314(6) Uani 1 1 d . . . . .
H6A H 0.9496 0.2566 0.5435 0.047 Uiso 1 1 calc R U . . .
H6B H 0.9789 0.2223 0.6193 0.047 Uiso 1 1 calc R U . . .
H6C H 1.0052 0.3224 0.5968 0.047 Uiso 1 1 calc R U . . .
C7 C 0.52701(18) 0.54505(17) 0.48664(11) 0.0209(5) Uani 1 1 d . . . . .
H7 H 0.4637 0.5827 0.4870 0.025 Uiso 1 1 calc R U . . .
C8 C 0.4956(2) 0.45092(18) 0.46613(13) 0.0300(6) Uani 1 1 d . . . . .
H8A H 0.5559 0.4118 0.4675 0.045 Uiso 1 1 calc R U . . .
H8B H 0.4671 0.4516 0.4192 0.045 Uiso 1 1 calc R U . . .
H8C H 0.4436 0.4288 0.4985 0.045 Uiso 1 1 calc R U . . .
C9 C 0.60045(19) 0.58358(18) 0.43237(12) 0.0267(6) Uani 1 1 d . . . . .
H9A H 0.6163 0.6456 0.4440 0.040 Uiso 1 1 calc R U . . .
H9B H 0.5679 0.5811 0.3867 0.040 Uiso 1 1 calc R U . . .
H9C H 0.6640 0.5486 0.4317 0.040 Uiso 1 1 calc R U . . .
C10 C 0.52360(17) 0.61281(16) 0.60231(12) 0.0196(5) Uani 1 1 d . . . . .
H10 H 0.5596 0.6068 0.6477 0.024 Uiso 1 1 calc R U . . .
C11 C 0.54041(19) 0.70911(16) 0.57920(13) 0.0254(6) Uani 1 1 d . . . . .
H11A H 0.6140 0.7198 0.5725 0.038 Uiso 1 1 calc R U . . .
H11B H 0.5140 0.7497 0.6147 0.038 Uiso 1 1 calc R U . . .
H11C H 0.5040 0.7195 0.5356 0.038 Uiso 1 1 calc R U . . .
C12 C 0.40867(17) 0.59817(17) 0.61743(13) 0.0273(6) Uani 1 1 d . . . . .
H12A H 0.3692 0.6050 0.5746 0.041 Uiso 1 1 calc R U . . .
H12B H 0.3853 0.6422 0.6514 0.041 Uiso 1 1 calc R U . . .
H12C H 0.3984 0.5380 0.6359 0.041 Uiso 1 1 calc R U . . .
C13 C 0.78057(18) 0.59779(15) 0.73113(11) 0.0177(5) Uani 1 1 d . . . . .
H13 H 0.7338 0.5467 0.7417 0.021 Uiso 1 1 calc R U . . .
C14 C 0.72183(19) 0.68088(16) 0.75437(12) 0.0215(5) Uani 1 1 d . . . . .
H14A H 0.7660 0.7334 0.7494 0.032 Uiso 1 1 calc R U . . .
H14B H 0.7016 0.6743 0.8029 0.032 Uiso 1 1 calc R U . . .
H14C H 0.6603 0.6882 0.7257 0.032 Uiso 1 1 calc R U . . .
C15 C 0.8743(2) 0.58394(18) 0.77786(12) 0.0268(6) Uani 1 1 d . . . . .
H15A H 0.9107 0.5297 0.7638 0.040 Uiso 1 1 calc R U . . .
H15B H 0.8518 0.5780 0.8260 0.040 Uiso 1 1 calc R U . . .
H15C H 0.9205 0.6352 0.7737 0.040 Uiso 1 1 calc R U . . .
C16 C 0.82480(16) 0.67544(13) 0.62075(11) 0.0159(4) Uani 1 1 d . . . . .
H16 H 0.7692 0.7192 0.6317 0.019 Uiso 1 1 calc R U . . .
C17 C 0.92781(18) 0.71796(16) 0.64024(12) 0.0234(5) Uani 1 1 d . . . . .
H17A H 0.9278 0.7327 0.6896 0.035 Uiso 1 1 calc R U . . .
H17B H 0.9379 0.7724 0.6131 0.035 Uiso 1 1 calc R U . . .
H17C H 0.9836 0.6760 0.6305 0.035 Uiso 1 1 calc R U . . .
C18 C 0.8231(2) 0.65852(15) 0.54284(11) 0.0209(5) Uani 1 1 d . . . . .
H18A H 0.8796 0.6185 0.5304 0.031 Uiso 1 1 calc R U . . .
H18B H 0.8310 0.7152 0.5182 0.031 Uiso 1 1 calc R U . . .
H18C H 0.7575 0.6311 0.5300 0.031 Uiso 1 1 calc R U . . .
C19 C 0.55328(18) 0.33224(15) 0.66280(12) 0.0203(5) Uani 1 1 d . . . . .
H19 H 0.5863 0.3371 0.6163 0.024 Uiso 1 1 calc R U . . .
C20 C 0.5808(2) 0.23925(17) 0.68945(15) 0.0313(6) Uani 1 1 d . . . . .
H20A H 0.6550 0.2358 0.6977 0.047 Uiso 1 1 calc R U . . .
H20B H 0.5610 0.1946 0.6550 0.047 Uiso 1 1 calc R U . . .
H20C H 0.5440 0.2278 0.7327 0.047 Uiso 1 1 calc R U . . .
C21 C 0.43704(19) 0.33833(18) 0.64965(13) 0.0284(6) Uani 1 1 d . . . . .
H21A H 0.4201 0.3977 0.6319 0.043 Uiso 1 1 calc R U . . .
H21B H 0.4000 0.3280 0.6930 0.043 Uiso 1 1 calc R U . . .
H21C H 0.4169 0.2932 0.6156 0.043 Uiso 1 1 calc R U . . .
C22 C 0.55808(18) 0.40884(16) 0.77513(11) 0.0206(5) Uani 1 1 d . . . . .
H22 H 0.5029 0.3629 0.7799 0.025 Uiso 1 1 calc R U . . .
C23 C 0.5109(2) 0.49910(16) 0.79240(12) 0.0266(6) Uani 1 1 d . . . . .
H23A H 0.5636 0.5455 0.7884 0.040 Uiso 1 1 calc R U . . .
H23B H 0.4842 0.4980 0.8397 0.040 Uiso 1 1 calc R U . . .
H23C H 0.4548 0.5118 0.7601 0.040 Uiso 1 1 calc R U . . .
C24 C 0.6433(2) 0.38605(18) 0.82703(12) 0.0268(6) Uani 1 1 d . . . . .
H24A H 0.6711 0.3269 0.8166 0.040 Uiso 1 1 calc R U . . .
H24B H 0.6149 0.3862 0.8739 0.040 Uiso 1 1 calc R U . . .
H24C H 0.6982 0.4305 0.8237 0.040 Uiso 1 1 calc R U . . .
C01 C 1.1603(4) 0.4556(3) 0.5274(3) 0.0346(12) Uani 0.826(14) 1 d . . P A 1
H10A H 1.1320 0.3945 0.5305 0.041 Uiso 0.826(14) 1 calc R U P A 1
H10B H 1.2165 0.4620 0.5615 0.041 Uiso 0.826(14) 1 calc R U P A 1
C01A C 1.134(2) 0.4429(16) 0.5006(15) 0.0346(12) Uani 0.174(14) 1 d . . P A 2
H01A H 1.1704 0.4046 0.5340 0.041 Uiso 0.174(14) 1 calc R U P A 2
H01B H 1.0809 0.4062 0.4770 0.041 Uiso 0.174(14) 1 calc R U P A 2
C02 C 1.1982(3) 0.4749(3) 0.45517(15) 0.0529(9) Uani 1 1 d . . . . .
H02A H 1.2702 0.4552 0.4491 0.063 Uiso 0.826(14) 1 calc R U P A 1
H02B H 1.1546 0.4454 0.4201 0.063 Uiso 0.826(14) 1 calc R U P A 1
H02C H 1.1840 0.4483 0.4094 0.063 Uiso 0.174(14) 1 calc R U P A 2
H02D H 1.2691 0.4586 0.4686 0.063 Uiso 0.174(14) 1 calc R U P A 2
C03 C 1.1896(3) 0.5749(2) 0.45029(14) 0.0449(7) Uani 1 1 d . . . . .
H10E H 1.2566 0.6037 0.4597 0.054 Uiso 1 1 calc R U . . .
H10F H 1.1654 0.5933 0.4039 0.054 Uiso 1 1 calc R U . . .
C04 C 1.1125(3) 0.5988(2) 0.5047(2) 0.0573(10) Uani 1 1 d . . . . .
H10G H 1.1434 0.6409 0.5382 0.069 Uiso 1 1 calc R U . . .
H10H H 1.0523 0.6280 0.4832 0.069 Uiso 1 1 calc R U . . .
C05 C 1.1473(2) 0.5570(2) 0.70913(15) 0.0366(7) Uani 1 1 d . U . . .
H10I H 1.1042 0.6112 0.7123 0.044 Uiso 1 1 calc R U . . .
H10J H 1.1995 0.5659 0.6726 0.044 Uiso 1 1 calc R U . . .
C06 C 1.1977(2) 0.53761(19) 0.77733(14) 0.0388(7) Uani 1 1 d . U . . .
H10K H 1.1574 0.5631 0.8159 0.047 Uiso 1 1 calc R U . . .
H10L H 1.2682 0.5624 0.7787 0.047 Uiso 1 1 calc R U . . .
C07 C 1.2000(3) 0.4370(2) 0.78144(17) 0.0493(8) Uani 1 1 d . U . . .
H08A H 1.1636 0.4158 0.8233 0.059 Uiso 0.774(14) 1 calc R U P B 1
H08B H 1.2716 0.4149 0.7827 0.059 Uiso 0.774(14) 1 calc R U P B 1
H08C H 1.2645 0.4129 0.7618 0.059 Uiso 0.226(14) 1 calc R U P B 2
H08D H 1.1929 0.4163 0.8298 0.059 Uiso 0.226(14) 1 calc R U P B 2
C08 C 1.1456(5) 0.4052(3) 0.7163(3) 0.0367(12) Uani 0.774(14) 1 d . U P B 1
H10O H 1.1960 0.3883 0.6803 0.044 Uiso 0.774(14) 1 calc R U P B 1
H10P H 1.1013 0.3532 0.7264 0.044 Uiso 0.774(14) 1 calc R U P B 1
C08A C 1.1117(17) 0.4109(12) 0.7402(12) 0.0367(12) Uani 0.226(14) 1 d . . P B 2
H08E H 1.1281 0.3563 0.7137 0.044 Uiso 0.226(14) 1 calc R U P B 2
H08F H 1.0528 0.3976 0.7709 0.044 Uiso 0.226(14) 1 calc R U P B 2

loop_
_atom_site_aniso_label
_atom_site_aniso_U_11
_atom_site_aniso_U_22
_atom_site_aniso_U_33
_atom_site_aniso_U_23
_atom_site_aniso_U_13
_atom_site_aniso_U_12
N1 0.0182(9) 0.0116(9) 0.0164(9) -0.0009(7) 0.0015(9) 0.0012(9)
N2 0.0170(10) 0.0163(10) 0.0153(9) -0.0020(7) -0.0004(7) 0.0033(8)
N3 0.0164(10) 0.0106(9) 0.0139(8) 0.0005(7) 0.0015(7) -0.0010(8)
N4 0.0172(10) 0.0151(10) 0.0156(9) -0.0009(8) 0.0019(8) -0.0041(8)
O1 0.0300(10) 0.0319(10) 0.0431(10) 0.0080(10) 0.0170(8) 0.0067(10)
O2 0.0223(9) 0.0294(9) 0.0401(10) 0.0044(9) -0.0102(8) 0.0016(9)
Na1 0.0140(4) 0.0163(5) 0.0233(5) 0.0003(4) 0.0011(4) 0.0012(3)
Y1 0.01087(9) 0.01026(9) 0.01303(8) 0.00006(8) 0.00083(9) -0.00045(9)
C1 0.0241(13) 0.0198(13) 0.0211(12) -0.0047(10) 0.0005(9) 0.0008(10)
C2 0.0293(14) 0.0271(14) 0.0283(14) -0.0113(11) 0.0019(11) -0.0044(12)
C3 0.0439(17) 0.0281(16) 0.0228(13) -0.0036(12) 0.0060(12) -0.0042(13)
C4 0.0214(11) 0.0116(11) 0.0287(13) 0.0001(11) 0.0033(10) 0.0015(9)
C5 0.0257(13) 0.0195(13) 0.0294(13) 0.0094(11) -0.0013(11) 0.0034(11)
C6 0.0302(15) 0.0232(14) 0.0410(15) -0.0034(12) 0.0013(12) 0.0130(12)
C7 0.0176(12) 0.0262(14) 0.0190(11) -0.0029(10) -0.0048(9) 0.0078(10)
C8 0.0290(15) 0.0357(16) 0.0253(13) -0.0063(12) -0.0099(11) -0.0032(12)
C9 0.0303(14) 0.0322(15) 0.0177(12) -0.0006(11) -0.0035(10) 0.0065(12)
C10 0.0171(12) 0.0212(13) 0.0206(11) -0.0019(9) -0.0026(9) 0.0052(10)
C11 0.0225(13) 0.0202(13) 0.0334(14) -0.0025(11) -0.0021(11) 0.0059(11)
C12 0.0199(12) 0.0309(15) 0.0310(14) -0.0035(12) 0.0055(11) 0.0045(10)
C13 0.0211(12) 0.0156(12) 0.0165(11) -0.0012(9) 0.0024(9) -0.0028(9)
C14 0.0235(13) 0.0207(13) 0.0203(12) -0.0059(10) 0.0040(9) -0.0021(10)
C15 0.0327(15) 0.0270(15) 0.0206(12) -0.0010(11) -0.0042(11) 0.0030(12)
C16 0.0145(10) 0.0116(10) 0.0215(10) 0.0014(9) 0.0014(11) 0.0008(9)
C17 0.0219(12) 0.0204(13) 0.0278(14) 0.0006(10) 0.0032(10) -0.0061(10)
C18 0.0224(13) 0.0201(12) 0.0202(11) 0.0055(9) 0.0025(11) -0.0023(11)
C19 0.0232(13) 0.0161(12) 0.0216(12) -0.0009(10) 0.0051(10) -0.0072(10)
C20 0.0298(15) 0.0184(13) 0.0458(16) -0.0001(12) 0.0038(13) -0.0050(11)
C21 0.0280(14) 0.0259(15) 0.0313(14) 0.0018(11) -0.0028(11) -0.0124(12)
C22 0.0209(13) 0.0217(13) 0.0191(11) 0.0007(10) 0.0058(9) -0.0088(10)
C23 0.0264(13) 0.0312(17) 0.0222(11) -0.0042(10) 0.0082(10) -0.0011(11)
C24 0.0342(14) 0.0275(15) 0.0187(11) 0.0042(11) 0.0018(10) -0.0057(12)
C01 0.032(2) 0.033(2) 0.039(3) 0.0010(19) 0.0076(19) 0.0067(16)
C01A 0.032(2) 0.033(2) 0.039(3) 0.0010(19) 0.0076(19) 0.0067(16)
C02 0.0426(19) 0.076(2) 0.0404(16) -0.0002(17) 0.0127(15) 0.022(2)
C03 0.0331(15) 0.067(2) 0.0350(14) 0.0113(14) 0.0056(15) -0.0070(19)
C04 0.057(2) 0.040(2) 0.075(2) 0.0233(18) 0.0389(19) 0.0090(17)
C05 0.0254(14) 0.0390(16) 0.0453(16) 0.0088(14) -0.0055(12) -0.0042(13)
C06 0.0352(16) 0.0428(17) 0.0383(14) -0.0046(12) -0.0063(13) 0.0015(14)
C07 0.047(2) 0.0470(18) 0.0537(18) 0.0083(15) -0.0233(16) 0.0017(16)
C08 0.032(3) 0.0313(19) 0.047(3) 0.001(2) -0.011(2) 0.0099(19)
C08A 0.032(3) 0.0313(19) 0.047(3) 0.001(2) -0.011(2) 0.0099(19)

loop_
_atom_type_symbol
_atom_type_description
_atom_type_scat_dispersion_real
_atom_type_scat_dispersion_imag
_atom_type_scat_source
N N 0.0061 0.0033 'International Tables Vol C Tables 4.2.6.8 and 6.1.1.4'
O O 0.0106 0.0060 'International Tables Vol C Tables 4.2.6.8 and 6.1.1.4'
Na Na 0.0362 0.0249 'International Tables Vol C Tables 4.2.6.8 and 6.1.1.4'
Y Y -2.7962 3.5667 'International Tables Vol C Tables 4.2.6.8 and 6.1.1.4'
C C 0.0033 0.0016 'International Tables Vol C Tables 4.2.6.8 and 6.1.1.4'
H H 0.0000 0.0000 'International Tables Vol C Tables 4.2.6.8 and 6.1.1.4'

loop_
_geom_angle_atom_site_label_1
_geom_angle_atom_site_label_2
_geom_angle_atom_site_label_3
_geom_angle
C4 N1 C1 116.86(18)
C4 N1 Y1 129.01(14)
C1 N1 Y1 102.05(14)
C4 N1 Na1 99.96(13)
C1 N1 Na1 116.67(13)
Y1 N1 Na1 89.71(6)
C7 N2 C10 113.81(17)
C7 N2 Y1 143.80(15)
C10 N2 Y1 102.38(13)
C16 N3 C13 116.28(17)
C16 N3 Y1 129.45(13)
C13 N3 Y1 100.66(13)
C16 N3 Na1 101.13(12)
C13 N3 Na1 117.72(13)
Y1 N3 Na1 89.72(6)
C22 N4 C19 113.85(17)
C22 N4 Y1 143.36(14)
C19 N4 Y1 102.59(12)
C04 O1 C01 106.8(2)
C04 O1 C01A 106.2(9)
C04 O1 Na1 131.12(17)
C01 O1 Na1 121.38(19)
C01A O1 Na1 120.7(9)
C08A O2 C05 108.9(8)
C08 O2 C05 104.9(2)
C08A O2 Na1 131.2(8)
C08 O2 Na1 133.2(2)
C05 O2 Na1 118.89(15)
O1 Na1 O2 81.19(7)
O1 Na1 N3 131.56(7)
O2 Na1 N3 116.33(7)
O1 Na1 N1 119.39(7)
O2 Na1 N1 129.52(7)
N3 Na1 N1 85.20(6)
O1 Na1 C4 117.59(7)
O2 Na1 C4 102.30(7)
N3 Na1 C4 102.90(6)
N1 Na1 C4 27.52(6)
O1 Na1 Y1 141.99(6)
O2 Na1 Y1 136.82(5)
N3 Na1 Y1 42.69(4)
N1 Na1 Y1 42.51(4)
C4 Na1 Y1 62.98(4)
N4 Y1 N2 105.16(7)
N4 Y1 N1 105.90(7)
N2 Y1 N1 123.05(6)
N4 Y1 N3 122.26(6)
N2 Y1 N3 106.45(7)
N1 Y1 N3 95.36(7)
N4 Y1 C10 93.39(7)
N2 Y1 C10 29.42(6)
N1 Y1 C10 151.68(6)
N3 Y1 C10 91.42(7)
N4 Y1 C19 29.36(6)
N2 Y1 C19 94.49(7)
N1 Y1 C19 90.22(7)
N3 Y1 C19 150.40(6)
C10 Y1 C19 97.32(7)
N4 Y1 C13 92.96(6)
N2 Y1 C13 116.19(7)
N1 Y1 C13 108.50(6)
N3 Y1 C13 29.43(6)
C10 Y1 C13 90.60(6)
C19 Y1 C13 121.84(6)
N4 Y1 C1 117.14(7)
N2 Y1 C1 94.04(7)
N1 Y1 C1 29.04(6)
N3 Y1 C1 107.35(6)
C10 Y1 C1 123.07(6)
C19 Y1 C1 91.40(7)
C13 Y1 C1 130.39(7)
N4 Y1 Na1 126.42(5)
N2 Y1 Na1 128.41(5)
N1 Y1 Na1 47.77(5)
N3 Y1 Na1 47.59(5)
C10 Y1 Na1 132.46(5)
C19 Y1 Na1 130.21(5)
C13 Y1 Na1 65.42(5)
C1 Y1 Na1 64.98(5)
N1 C1 C3 115.3(2)
N1 C1 C2 115.7(2)
C3 C1 C2 110.2(2)
N1 C1 Y1 48.91(10)
C3 C1 Y1 129.36(16)
C2 C1 Y1 119.76(16)
N1 C4 C5 108.59(18)
N1 C4 C6 115.1(2)
C5 C4 C6 108.9(2)
N1 C4 Na1 52.52(11)
C5 C4 Na1 80.34(13)
C6 C4 Na1 84.94(14)
N2 C7 C8 110.47(19)
N2 C7 C9 113.11(19)
C8 C7 C9 109.8(2)
N2 C10 C11 114.41(19)
N2 C10 C12 114.6(2)
C11 C10 C12 109.2(2)
N2 C10 Y1 48.20(10)
C11 C10 Y1 125.30(15)
C12 C10 Y1 125.27(16)
N3 C13 C14 115.25(19)
N3 C13 C15 115.61(19)
C14 C13 C15 109.57(19)
N3 C13 Y1 49.91(10)
C14 C13 Y1 118.39(15)
C15 C13 Y1 131.29(15)
N3 C16 C18 108.31(17)
N3 C16 C17 115.61(18)
C18 C16 C17 108.94(19)
N4 C19 C20 115.3(2)
N4 C19 C21 113.9(2)
C20 C19 C21 109.9(2)
N4 C19 Y1 48.06(10)
C20 C19 Y1 130.19(16)
C21 C19 Y1 119.68(16)
N4 C22 C23 111.01(19)
N4 C22 C24 112.25(19)
C23 C22 C24 110.2(2)
O1 C01 C02 104.2(3)
C02 C01A O1 109.0(16)
C01A C02 C03 111.1(10)
C03 C02 C01 103.0(3)
C04 C03 C02 104.1(3)
O1 C04 C03 109.0(3)
O2 C05 C06 105.5(2)
C05 C06 C07 104.3(2)
C08A C07 C06 103.0(8)
C06 C07 C08 105.1(3)
O2 C08 C07 105.0(4)
O2 C08A C07 110.1(13)

loop_
_geom_bond_atom_site_label_1
_geom_bond_atom_site_label_2
_geom_bond_distance
N1 C4 1.463(3)
N1 C1 1.477(3)
N1 Y1 2.2928(18)
N1 Na1 2.512(2)
N2 C7 1.466(3)
N2 C10 1.469(3)
N2 Y1 2.2301(18)
N3 C16 1.466(3)
N3 C13 1.478(3)
N3 Y1 2.3005(18)
N3 Na1 2.5052(19)
N4 C22 1.467(3)
N4 C19 1.468(3)
N4 Y1 2.2275(18)
O1 C04 1.402(3)
O1 C01 1.438(4)
O1 C01A 1.54(2)
O1 Na1 2.3549(18)
O2 C08A 1.410(18)
O2 C08 1.437(5)
O2 C05 1.442(3)
O2 Na1 2.3578(18)
Na1 C4 3.118(2)
Na1 Y1 3.3928(8)
Y1 C10 2.922(2)
Y1 C19 2.923(2)
Y1 C13 2.955(2)
Y1 C1 2.975(2)
C1 C3 1.533(3)
C1 C2 1.535(3)
C4 C5 1.524(3)
C4 C6 1.546(3)
C7 C8 1.524(4)
C7 C9 1.533(3)
C10 C11 1.529(3)
C10 C12 1.540(3)
C13 C14 1.531(3)
C13 C15 1.533(3)
C16 C18 1.529(3)
C16 C17 1.532(3)
C19 C20 1.531(3)
C19 C21 1.537(3)
C22 C23 1.524(3)
C22 C24 1.535(3)
C01 C02 1.510(6)
C01A C02 1.31(2)
C02 C03 1.508(5)
C03 C04 1.498(4)
C05 C06 1.502(4)
C06 C07 1.513(4)
C07 C08A 1.454(18)
C07 C08 1.522(6)
